data_2229346
loop_
_publ_author_name
'Koz\/lowski, Micha\/l'
'Radecka-Paryzek, Wanda'
'Kubicki, Maciej'

_publ_section_title
;
 <i>N</i>-[2-(Acetamido)ethyl]-2-hydroxybenzamide
;
_journal_coeditor_code CV5045
_journal_issue 3
_journal_name_full 'Acta Crystallographica Section E'
_journal_page_first o559
_journal_paper_doi 10.1107/S1600536811003680
_journal_volume 67
_journal_year 2011
_chemical_formula_iupac 'C11 H14 N2 O3'
_chemical_formula_moiety 'C11 H14 N2 O3'
_chemical_formula_sum 'C11 H14 N2 O3'
_chemical_formula_weight 222.24
_chemical_name_systematic
;
<i>N</i>-[2-(Acetamido)ethyl]-2-hydroxybenzamide
;
_space_group_IT_number 14
_symmetry_cell_setting monoclinic
_symmetry_space_group_name_Hall '-P 2yn'
_symmetry_space_group_name_H-M 'P 1 21/n 1'
_atom_sites_solution_hydrogens geom
_atom_sites_solution_primary direct
_atom_sites_solution_secondary difmap
_audit_creation_method SHELXL-97
_cell_angle_alpha 90.00
_cell_angle_beta 95.14(2)
_cell_angle_gamma 90.00
_cell_formula_units_Z 4
_cell_length_a 8.642(3)
_cell_length_b 4.9702(18)
_cell_length_c 24.972(3)
_cell_measurement_reflns_used 990
_cell_measurement_temperature 90.0(10)
_cell_measurement_theta_max 29.0256
_cell_measurement_theta_min 2.9527
_cell_volume 1068.3(6)
_computing_cell_refinement 'CrysAlis PRO (Oxford Diffraction, 2009)'
_computing_data_collection 'CrysAlis PRO (Oxford Diffraction, 2009)'
_computing_data_reduction 'CrysAlis PRO (Oxford Diffraction, 2009)'
_computing_molecular_graphics 'SHELXTL (Sheldrick, 2008)'
_computing_publication_material 'SHELXL97 (Sheldrick, 2008)'
_computing_structure_refinement 'SHELXL97 (Sheldrick, 2008)'
_computing_structure_solution 'SIR92 (Altomare <i>et al.</i>, 1993)'
_diffrn_ambient_temperature 90.0(10)
_diffrn_detector_area_resol_mean 16.1544
_diffrn_measured_fraction_theta_full 0.997
_diffrn_measured_fraction_theta_max 0.842
_diffrn_measurement_device_type 'Oxford Diffraction Xcalibur Eos'
_diffrn_measurement_method \w
_diffrn_radiation_monochromator graphite
_diffrn_radiation_source 'Enhance (Mo) X-ray Source'
_diffrn_radiation_type MoK\a
_diffrn_radiation_wavelength 0.71073
_diffrn_reflns_av_R_equivalents 0.0385
_diffrn_reflns_av_sigmaI/netI 0.0842
_diffrn_reflns_limit_h_max 6
_diffrn_reflns_limit_h_min -11
_diffrn_reflns_limit_k_max 6
_diffrn_reflns_limit_k_min -4
_diffrn_reflns_limit_l_max 33
_diffrn_reflns_limit_l_min -28
_diffrn_reflns_number 4347
_diffrn_reflns_theta_full 25.00
_diffrn_reflns_theta_max 29.20
_diffrn_reflns_theta_min 3.26
_exptl_absorpt_coefficient_mu 0.102
_exptl_absorpt_correction_T_max 1.00000
_exptl_absorpt_correction_T_min 0.11110
_exptl_absorpt_correction_type multi-scan
_exptl_absorpt_process_details '(CrysAlis PRO; Oxford Diffraction, 2009)'
_exptl_crystal_colour yellow
_exptl_crystal_density_diffrn 1.38
_exptl_crystal_density_method 'not measured'
_exptl_crystal_description block
_exptl_crystal_F_000 472
_exptl_crystal_size_max 0.3
_exptl_crystal_size_mid 0.2
_exptl_crystal_size_min 0.15
_refine_diff_density_max 0.292
_refine_diff_density_min -0.336
_refine_ls_extinction_method none
_refine_ls_goodness_of_fit_ref 1.043
_refine_ls_hydrogen_treatment mixed
_refine_ls_matrix_type full
_refine_ls_number_parameters 158
_refine_ls_number_reflns 2439
_refine_ls_number_restraints 0
_refine_ls_restrained_S_all 1.043
_refine_ls_R_factor_all 0.1026
_refine_ls_R_factor_gt 0.0578
_refine_ls_shift/su_max 0.000
_refine_ls_shift/su_mean 0.000
_refine_ls_structure_factor_coef Fsqd
_refine_ls_weighting_details 'calc w=1/[\s^2^(Fo^2^)+(0.0581P)^2^+0.0266P] where P=(Fo^2^+2Fc^2^)/3'
_refine_ls_weighting_scheme calc
_refine_ls_wR_factor_gt 0.1295
_refine_ls_wR_factor_ref 0.1622
_reflns_number_gt 1504
_reflns_number_total 2439
_reflns_threshold_expression I>2\s(I)
_cod_data_source_file cv5045.cif
_cod_data_source_block I
_cod_original_sg_symbol_H-M 'P 21/n'
_cod_database_code 2229346
_cod_database_fobs_code 2229346

loop_
_symmetry_equiv_pos_as_xyz
'x, y, z'
'-x+1/2, y+1/2, -z+1/2'
'-x, -y, -z'
'x-1/2, -y-1/2, z-1/2'

loop_
_atom_site_type_symbol
_atom_site_label
_atom_site_fract_x
_atom_site_fract_y
_atom_site_fract_z
_atom_site_U_iso_or_equiv
_atom_site_adp_type
_atom_site_calc_flag
_atom_site_refinement_flags
_atom_site_occupancy
_atom_site_disorder_assembly
_atom_site_disorder_group
C C1 0.4433(3) 0.3212(5) 0.31898(9) 0.0195(5) Uani d . 1 . .
O O1 0.3176(2) 0.4713(3) 0.32788(7) 0.0273(5) Uani d . 1 . .
H H1 0.357(4) 0.597(7) 0.3630(15) 0.078(12) Uiso d . 1 . .
C C2 0.5847(3) 0.3520(4) 0.34941(9) 0.0163(5) Uani d . 1 . .
C C3 0.7073(3) 0.1857(5) 0.33760(10) 0.0211(6) Uani d . 1 . .
H H3 0.8049 0.2046 0.3579 0.025 Uiso calc R 1 . .
C C4 0.6913(3) -0.0051(5) 0.29741(10) 0.0237(6) Uani d . 1 . .
H H4 0.7763 -0.1170 0.2904 0.028 Uiso calc R 1 . .
C C5 0.5507(3) -0.0306(5) 0.26766(10) 0.0239(6) Uani d . 1 . .
H H5 0.5385 -0.1613 0.2398 0.029 Uiso calc R 1 . .
C C6 0.4275(3) 0.1306(5) 0.27763(10) 0.0233(6) Uani d . 1 . .
H H6 0.3313 0.1127 0.2564 0.028 Uiso calc R 1 . .
C C7 0.5993(3) 0.5583(4) 0.39258(9) 0.0165(5) Uani d . 1 . .
O O7 0.48629(18) 0.7039(3) 0.40218(6) 0.0215(4) Uani d . 1 . .
N N8 0.7353(2) 0.5851(4) 0.42095(8) 0.0191(5) Uani d . 1 . .
H H8 0.815(3) 0.471(5) 0.4157(10) 0.030(8) Uiso d . 1 . .
C C9 0.7594(3) 0.7863(5) 0.46326(10) 0.0204(5) Uani d . 1 . .
H H9A 0.7091 0.9568 0.4508 0.024 Uiso calc R 1 . .
H H9B 0.8722 0.8209 0.4706 0.024 Uiso calc R 1 . .
C C10 0.6929(3) 0.6963(5) 0.51550(9) 0.0214(6) Uani d . 1 . .
H H10A 0.5782 0.6873 0.5095 0.026 Uiso calc R 1 . .
H H10B 0.7316 0.5136 0.5251 0.026 Uiso calc R 1 . .
N N11 0.7358(2) 0.8778(4) 0.55967(8) 0.0212(5) Uani d . 1 . .
H H11 0.666(3) 0.991(5) 0.5708(11) 0.028(7) Uiso d . 1 . .
C C12 0.8726(3) 0.8603(5) 0.58797(10) 0.0208(6) Uani d . 1 . .
O O12 0.97079(19) 0.6959(3) 0.57683(7) 0.0249(4) Uani d . 1 . .
C C13 0.8981(3) 1.0561(5) 0.63381(11) 0.0296(6) Uani d . 1 . .
H H13A 0.9890 1.0007 0.6575 0.044 Uiso calc R 1 . .
H H13B 0.8062 1.0589 0.6541 0.044 Uiso calc R 1 . .
H H13C 0.9157 1.2363 0.6196 0.044 Uiso calc R 1 . .

loop_
_atom_site_aniso_label
_atom_site_aniso_U_11
_atom_site_aniso_U_22
_atom_site_aniso_U_33
_atom_site_aniso_U_12
_atom_site_aniso_U_13
_atom_site_aniso_U_23
C1 0.0211(12) 0.0222(13) 0.0154(12) 0.0028(10) 0.0029(10) 0.0010(10)
O1 0.0243(10) 0.0317(10) 0.0247(10) 0.0087(8) -0.0043(8) -0.0064(9)
C2 0.0225(12) 0.0153(11) 0.0117(11) 0.0012(10) 0.0051(10) 0.0011(10)
C3 0.0221(13) 0.0245(13) 0.0172(13) -0.0004(10) 0.0038(10) -0.0019(11)
C4 0.0285(14) 0.0230(13) 0.0213(13) 0.0025(11) 0.0110(11) -0.0018(11)
C5 0.0318(15) 0.0245(13) 0.0164(13) -0.0070(12) 0.0081(11) -0.0029(11)
C6 0.0243(13) 0.0309(14) 0.0142(12) -0.0034(11) -0.0005(10) 0.0009(11)
C7 0.0206(12) 0.0162(12) 0.0130(12) 0.0003(10) 0.0043(9) 0.0038(10)
O7 0.0210(9) 0.0265(9) 0.0170(9) 0.0046(7) 0.0022(7) -0.0016(7)
N8 0.0200(11) 0.0226(11) 0.0148(11) 0.0031(9) 0.0014(8) -0.0037(9)
C9 0.0245(13) 0.0208(12) 0.0158(12) -0.0018(10) 0.0015(10) -0.0015(11)
C10 0.0220(12) 0.0261(13) 0.0164(13) -0.0029(11) 0.0024(10) -0.0027(11)
N11 0.0184(11) 0.0301(12) 0.0152(11) 0.0051(9) 0.0019(9) -0.0060(9)
C12 0.0217(13) 0.0242(13) 0.0168(13) -0.0007(11) 0.0036(10) 0.0011(11)
O12 0.0212(9) 0.0308(10) 0.0228(10) 0.0061(8) 0.0021(7) -0.0068(8)
C13 0.0240(14) 0.0373(15) 0.0262(15) 0.0070(12) -0.0051(11) -0.0109(13)

loop_
_atom_type_symbol
_atom_type_description
_atom_type_scat_dispersion_real
_atom_type_scat_dispersion_imag
_atom_type_scat_source
C C 0.0033 0.0016 'International Tables Vol C Tables 4.2.6.8 and 6.1.1.4'
H H 0.0000 0.0000 'International Tables Vol C Tables 4.2.6.8 and 6.1.1.4'
N N 0.0061 0.0033 'International Tables Vol C Tables 4.2.6.8 and 6.1.1.4'
O O 0.0106 0.0060 'International Tables Vol C Tables 4.2.6.8 and 6.1.1.4'

loop_
_geom_angle_atom_site_label_1
_geom_angle_atom_site_label_2
_geom_angle_atom_site_label_3
_geom_angle_site_symmetry_1
_geom_angle_site_symmetry_3
_geom_angle
_geom_angle_publ_flag
O1 C1 C2 . . 122.0(2) ?
O1 C1 C6 . . 117.9(2) ?
C2 C1 C6 . . 120.1(2) ?
C1 O1 H1 . . 104.2(18) ?
C1 C2 C3 . . 117.8(2) ?
C1 C2 C7 . . 119.1(2) ?
C3 C2 C7 . . 123.1(2) ?
C4 C3 C2 . . 122.2(2) ?
C4 C3 H3 . . 118.9 ?
C2 C3 H3 . . 118.9 ?
C5 C4 C3 . . 118.9(2) ?
C5 C4 H4 . . 120.5 ?
C3 C4 H4 . . 120.5 ?
C4 C5 C6 . . 120.8(2) ?
C4 C5 H5 . . 119.6 ?
C6 C5 H5 . . 119.6 ?
C5 C6 C1 . . 120.2(2) ?
C5 C6 H6 . . 119.9 ?
C1 C6 H6 . . 119.9 ?
O7 C7 N8 . . 120.6(2) ?
O7 C7 C2 . . 121.3(2) ?
N8 C7 C2 . . 118.1(2) ?
C7 N8 C9 . . 121.4(2) ?
C7 N8 H8 . . 120.5(16) ?
C9 N8 H8 . . 118.1(17) ?
N8 C9 C10 . . 112.0(2) ?
N8 C9 H9A . . 109.2 ?
C10 C9 H9A . . 109.2 ?
N8 C9 H9B . . 109.2 ?
C10 C9 H9B . . 109.2 ?
H9A C9 H9B . . 107.9 ?
N11 C10 C9 . . 112.1(2) ?
N11 C10 H10A . . 109.2 ?
C9 C10 H10A . . 109.2 ?
N11 C10 H10B . . 109.2 ?
C9 C10 H10B . . 109.2 ?
H10A C10 H10B . . 107.9 ?
C12 N11 C10 . . 121.4(2) ?
C12 N11 H11 . . 118.2(17) ?
C10 N11 H11 . . 120.0(18) ?
O12 C12 N11 . . 121.6(2) ?
O12 C12 C13 . . 123.1(2) ?
N11 C12 C13 . . 115.2(2) ?
C12 C13 H13A . . 109.5 ?
C12 C13 H13B . . 109.5 ?
H13A C13 H13B . . 109.5 ?
C12 C13 H13C . . 109.5 ?
H13A C13 H13C . . 109.5 ?
H13B C13 H13C . . 109.5 ?

loop_
_geom_bond_atom_site_label_1
_geom_bond_atom_site_label_2
_geom_bond_site_symmetry_2
_geom_bond_distance
_geom_bond_publ_flag
C1 O1 . 1.352(3) ?
C1 C2 . 1.389(3) ?
C1 C6 . 1.399(3) ?
O1 H1 . 1.11(4) ?
C2 C3 . 1.395(3) ?
C2 C7 . 1.485(3) ?
C3 C4 . 1.379(3) ?
C3 H3 . 0.9500 ?
C4 C5 . 1.372(4) ?
C4 H4 . 0.9500 ?
C5 C6 . 1.373(3) ?
C5 H5 . 0.9500 ?
C6 H6 . 0.9500 ?
C7 O7 . 1.255(3) ?
C7 N8 . 1.323(3) ?
N8 C9 . 1.456(3) ?
N8 H8 . 0.91(3) ?
C9 C10 . 1.538(4) ?
C9 H9A . 0.9900 ?
C9 H9B . 0.9900 ?
C10 N11 . 1.447(3) ?
C10 H10A . 0.9900 ?
C10 H10B . 0.9900 ?
N11 C12 . 1.325(3) ?
N11 H11 . 0.89(3) ?
C12 O12 . 1.228(3) ?
C12 C13 . 1.504(3) ?
C13 H13A . 0.9800 ?
C13 H13B . 0.9800 ?
C13 H13C . 0.9800 ?

loop_
_geom_hbond_atom_site_label_D
_geom_hbond_atom_site_label_H
_geom_hbond_atom_site_label_A
_geom_hbond_site_symmetry_A
_geom_hbond_distance_DH
_geom_hbond_distance_HA
_geom_hbond_distance_DA
_geom_hbond_angle_DHA
O1 H1 O7 . 1.11(4) 1.51(4) 2.534(3) 150(3)
N8 H8 O12 3_766 0.91(3) 2.02(3) 2.895(3) 160(2)
N11 H11 O7 3_676 0.89(3) 2.16(3) 3.040(3) 174(2)
C3 H3 O12 3_766 0.95 2.47 3.404(4) 168.7
C6 H6 O1 2_545 0.95 2.47 3.325(4) 150.1

loop_
_geom_torsion_atom_site_label_1
_geom_torsion_atom_site_label_2
_geom_torsion_atom_site_label_3
_geom_torsion_atom_site_label_4
_geom_torsion_site_symmetry_1
_geom_torsion_site_symmetry_2
_geom_torsion_site_symmetry_3
_geom_torsion_site_symmetry_4
_geom_torsion
_geom_torsion_publ_flag
O1 C1 C2 C3 . . . . 179.3(2) ?
C6 C1 C2 C3 . . . . -0.8(3) ?
O1 C1 C2 C7 . . . . -0.8(3) ?
C6 C1 C2 C7 . . . . 179.1(2) ?
C1 C2 C3 C4 . . . . -0.2(3) ?
C7 C2 C3 C4 . . . . 179.9(2) ?
C2 C3 C4 C5 . . . . 0.7(4) ?
C3 C4 C5 C6 . . . . -0.1(4) ?
C4 C5 C6 C1 . . . . -0.9(4) ?
O1 C1 C6 C5 . . . . -178.7(2) ?
C2 C1 C6 C5 . . . . 1.4(4) ?
C1 C2 C7 O7 . . . . 0.3(3) ?
C3 C2 C7 O7 . . . . -179.8(2) ?
C1 C2 C7 N8 . . . . -179.7(2) ?
C3 C2 C7 N8 . . . . 0.2(3) ?
O7 C7 N8 C9 . . . . -1.2(3) ?
C2 C7 N8 C9 . . . . 178.81(19) ?
C7 N8 C9 C10 . . . . 78.9(3) ?
N8 C9 C10 N11 . . . . 171.87(19) ?
C9 C10 N11 C12 . . . . -82.2(3) ?
C10 N11 C12 O12 . . . . 2.5(4) ?
C10 N11 C12 C13 . . . . -177.9(2) ?

loop_
_cod_related_entry_id
_cod_related_entry_database
_cod_related_entry_code
1 ChemSpider 30656515
